data_4103411
loop_
_publ_author_name
'Feijie Song'
'Cheng Wang'
'Joseph M. Falkowski'
'Liqing Ma'
'Wenbin Lin'

_publ_section_title
;
 Isoreticular Chiral Metal-Organic Frameworks for Asymmetric Alkene
 Epoxidation: Tuning Catalytic Activity by Controlling Framework
 Catenation and Varying Open Channel Sizes
;
_journal_name_full 'Journal of the American Chemical Society'
_journal_page_first 15390
_journal_page_last 15398
_journal_paper_doi 10.1021/ja1069773
_journal_volume 132
_journal_year 2010
_chemical_formula_sum 'C204 Cl6 Mn6 N12 O38 Zn8'
_chemical_formula_weight 4291.46
_chemical_name_systematic
; 
 ? 
;
_space_group_IT_number 155
_symmetry_cell_setting trigonal
_symmetry_space_group_name_Hall 'R 3 2"'
_symmetry_space_group_name_H-M 'R 3 2 :H'
_atom_sites_solution_hydrogens none
_atom_sites_solution_primary direct
_atom_sites_solution_secondary difmap
_audit_creation_method SHELXL-97
_cell_angle_alpha 90.00
_cell_angle_beta 90.00
_cell_angle_gamma 120.00
_cell_formula_units_Z 6
_cell_length_a 35.8652(19)
_cell_length_b 35.8652(19)
_cell_length_c 87.761(8)
_cell_measurement_reflns_used 3488
_cell_measurement_temperature 293(2)
_cell_measurement_theta_max 23.85
_cell_measurement_theta_min 2.46
_cell_volume 97764(12)
_computing_cell_refinement 'Bruker SAINT'
_computing_data_collection 'Bruker APEX2'
_computing_data_reduction 'Bruker SAINT'
_computing_molecular_graphics 'Bruker SHELXTL'
_computing_publication_material 'Bruker SHELXTL'
_computing_structure_refinement 'SHELXL-97 (Sheldrick, 2008)'
_computing_structure_solution 'SHELXS-97 (Sheldrick, 2008)'
_diffrn_ambient_temperature 293(2)
_diffrn_measured_fraction_theta_full 0.932
_diffrn_measured_fraction_theta_max 0.932
_diffrn_radiation_monochromator graphite
_diffrn_radiation_source 'fine-focus sealed tube'
_diffrn_radiation_type CuK\a
_diffrn_radiation_wavelength 1.54178
_diffrn_reflns_av_R_equivalents 0.0884
_diffrn_reflns_av_sigmaI/netI 0.2006
_diffrn_reflns_limit_h_max 18
_diffrn_reflns_limit_h_min -13
_diffrn_reflns_limit_k_max 9
_diffrn_reflns_limit_k_min -17
_diffrn_reflns_limit_l_max 37
_diffrn_reflns_limit_l_min -41
_diffrn_reflns_number 5910
_diffrn_reflns_theta_full 23.85
_diffrn_reflns_theta_max 23.85
_diffrn_reflns_theta_min 1.74
_exptl_absorpt_coefficient_mu 1.641
_exptl_absorpt_correction_T_max 0.5598
_exptl_absorpt_correction_T_min 0.5598
_exptl_absorpt_correction_type numerical
_exptl_absorpt_process_details SADABS
_exptl_crystal_colour brown
_exptl_crystal_density_diffrn 0.437
_exptl_crystal_density_method 'not measured'
_exptl_crystal_description cube
_exptl_crystal_F_000 12624
_exptl_crystal_size_max 0.40
_exptl_crystal_size_mid 0.40
_exptl_crystal_size_min 0.40
_refine_diff_density_max 0.355
_refine_diff_density_min -0.349
_refine_diff_density_rms 0.050
_refine_ls_abs_structure_details 'Flack H D (1983), Acta Cryst. A39, 876-881'
_refine_ls_abs_structure_Flack 0.44(7)
_refine_ls_extinction_method none
_refine_ls_goodness_of_fit_ref 1.149
_refine_ls_hydrogen_treatment none
_refine_ls_matrix_type full
_refine_ls_number_parameters 309
_refine_ls_number_reflns 2922
_refine_ls_number_restraints 351
_refine_ls_restrained_S_all 1.151
_refine_ls_R_factor_all 0.1908
_refine_ls_R_factor_gt 0.1271
_refine_ls_shift/su_max 0.004
_refine_ls_shift/su_mean 0.000
_refine_ls_structure_factor_coef Fsqd
_refine_ls_weighting_details 'calc w=1/[\s^2^(Fo^2^)+(0.1000P)^2^+0.0000P] where P=(Fo^2^+2Fc^2^)/3'
_refine_ls_weighting_scheme calc
_refine_ls_wR_factor_gt 0.2776
_refine_ls_wR_factor_ref 0.3102
_reflns_number_gt 1174
_reflns_number_total 2922
_reflns_threshold_expression >2sigma(I)
_cod_data_source_file ja1069773_si_002_3.cif
_cod_data_source_block CMOF3
_cod_original_sg_symbol_H-M 'R 3 2'
_cod_database_code 4103411

loop_
_symmetry_equiv_pos_as_xyz
'x, y, z'
'-y, x-y, z'
'-x+y, -x, z'
'y, x, -z'
'x-y, -y, -z'
'-x, -x+y, -z'
'x+2/3, y+1/3, z+1/3'
'-y+2/3, x-y+1/3, z+1/3'
'-x+y+2/3, -x+1/3, z+1/3'
'y+2/3, x+1/3, -z+1/3'
'x-y+2/3, -y+1/3, -z+1/3'
'-x+2/3, -x+y+1/3, -z+1/3'
'x+1/3, y+2/3, z+2/3'
'-y+1/3, x-y+2/3, z+2/3'
'-x+y+1/3, -x+2/3, z+2/3'
'y+1/3, x+2/3, -z+2/3'
'x-y+1/3, -y+2/3, -z+2/3'
'-x+1/3, -x+y+2/3, -z+2/3'

loop_
_atom_site_label
_atom_site_type_symbol
_atom_site_fract_x
_atom_site_fract_y
_atom_site_fract_z
_atom_site_U_iso_or_equiv
_atom_site_adp_type
_atom_site_occupancy
_atom_site_symmetry_multiplicity
_atom_site_calc_flag
_atom_site_refinement_flags
C1A C 0.8330(9) 0.9236(12) 0.6368(3) 0.39(3) Uiso 1 1 d GDU
C2A C 0.8129(10) 0.8829(11) 0.6434(3) 0.41(3) Uiso 1 1 d GDU
C3A C 0.7763(9) 0.8696(9) 0.6523(3) 0.47(3) Uiso 1 1 d GDU
C4A C 0.7598(8) 0.8970(10) 0.6545(3) 0.45(3) Uiso 1 1 d GDU
C5A C 0.7799(10) 0.9376(9) 0.6479(3) 0.44(3) Uiso 1 1 d GDU
C6A C 0.8165(10) 0.9509(10) 0.6390(3) 0.382 Uiso 1 1 d GDU
C7A C 0.9074(12) 0.9620(11) 0.6009(3) 0.26(2) Uiso 1 1 d DU
C1B C 0.5373(8) 0.7867(11) 0.7044(3) 0.39(3) Uiso 1 1 d GDU
C2B C 0.5552(9) 0.7638(9) 0.6979(3) 0.41(3) Uiso 1 1 d GDU
C3B C 0.5924(10) 0.7850(10) 0.6892(3) 0.40(3) Uiso 1 1 d GDU
C4B C 0.6118(9) 0.8292(10) 0.6869(3) 0.39(3) Uiso 1 1 d GDU
C5B C 0.5939(10) 0.8521(9) 0.6934(3) 0.42(3) Uiso 1 1 d GDU
C6B C 0.5567(10) 0.8309(11) 0.7021(3) 0.43(3) Uiso 1 1 d GDU
C8A C 0.7621(14) 0.9690(12) 0.6502(5) 0.43(3) Uiso 1 1 d DU
C1D C 0.4021(9) 0.5572(8) 0.8060(4) 0.35(3) Uiso 1 1 d GDU
C2D C 0.4246(10) 0.5367(10) 0.8016(3) 0.39(3) Uiso 1 1 d GDU
C3D C 0.4354(9) 0.5153(9) 0.8124(4) 0.41(3) Uiso 1 1 d GDU
C4D C 0.4238(8) 0.5144(8) 0.8276(3) 0.38(3) Uiso 1 1 d GDU
C5D C 0.4013(9) 0.5349(9) 0.8320(3) 0.38(3) Uiso 1 1 d GDU
C6D C 0.3904(9) 0.5563(9) 0.8212(4) 0.35(3) Uiso 1 1 d GDU
C9A C 0.7187(16) 0.950(2) 0.6462(10) 0.51(6) Uiso 1 1 d DU
C1E C 0.5239(9) 0.3912(9) 0.8800(4) 0.36(3) Uiso 1 1 d GDU
C2E C 0.5211(10) 0.3894(10) 0.8642(4) 0.36(3) Uiso 1 1 d GDU
C3E C 0.5026(9) 0.4101(10) 0.8565(3) 0.41(3) Uiso 1 1 d GDU
C4E C 0.4869(8) 0.4325(9) 0.8646(3) 0.40(3) Uiso 1 1 d GDU
C5E C 0.4896(9) 0.4343(9) 0.8805(3) 0.38(3) Uiso 1 1 d GDU
C6E C 0.5081(10) 0.4137(10) 0.8881(3) 0.38(3) Uiso 1 1 d GDU
C10A C 0.767(2) 0.979(2) 0.6658(5) 0.28(4) Uiso 1 1 d DU
C11A C 0.787(3) 1.0059(18) 0.6414(8) 0.43(5) Uiso 1 1 d DU
C12A C 0.7596(10) 0.8278(11) 0.6583(5) 0.46(3) Uiso 1 1 d DU
C13A C 0.8733(11) 0.9414(19) 0.6268(4) 0.34(3) Uiso 1 1 d DU
C14A C 0.8656(13) 0.943(2) 0.6111(5) 0.33(3) Uiso 1 1 d DU
C7B C 0.4270(12) 0.7201(13) 0.7286(3) 0.28(2) Uiso 1 1 d DU
C8B C 0.6150(13) 0.9021(10) 0.6918(4) 0.401 Uiso 1 1 d DU
C9B C 0.6283(16) 0.9175(18) 0.6771(5) 0.36(5) Uiso 1 1 d DU
C10B C 0.6522(17) 0.9195(17) 0.7012(6) 0.35(5) Uiso 1 1 d DU
C11B C 0.588(2) 0.9161(19) 0.6984(8) 0.36(5) Uiso 1 1 d DU
C12B C 0.6053(11) 0.7554(10) 0.6844(4) 0.42(3) Uiso 1 1 d DU
C13B C 0.4968(11) 0.7622(10) 0.7137(4) 0.35(3) Uiso 1 1 d DU
C14B C 0.4769(12) 0.752(2) 0.7275(5) 0.33(3) Uiso 1 1 d DU
C1C C 0.7103(11) 0.7682(12) 0.6739(5) 0.42(3) Uiso 1 1 d DU
C2C C 0.7331(16) 0.7413(15) 0.6706(8) 0.39(3) Uiso 1 1 d DU
C3C C 0.7205(15) 0.7036(11) 0.6801(4) 0.44(4) Uiso 1 1 d DU
C4C C 0.6761(17) 0.6808(12) 0.68476(16) 0.46(4) Uiso 1 1 d DU
C5C C 0.6498(18) 0.7027(16) 0.6872(8) 0.47(4) Uiso 1 1 d DU
C6C C 0.6650(11) 0.7432(10) 0.6746(5) 0.47(3) Uiso 1 1 d DU
C7D C 0.3700(8) 0.5999(10) 0.7693(4) 0.16(2) Uiso 1 1 d DU
C8D C 0.3904(13) 0.5336(13) 0.8491(4) 0.427 Uiso 1 1 d DU
C9D C 0.3657(15) 0.4916(14) 0.8546(7) 0.45(5) Uiso 1 1 d DU
C10D C 0.368(2) 0.556(2) 0.8522(7) 0.51(6) Uiso 1 1 d DU
C11D C 0.4304(15) 0.5568(16) 0.8567(6) 0.42(5) Uiso 1 1 d DU
C12D C 0.4587(14) 0.4959(13) 0.8068(4) 0.50(3) Uiso 1 1 d DU
C13D C 0.3910(12) 0.5799(12) 0.7936(4) 0.29(3) Uiso 1 1 d DU
C14D C 0.3772(19) 0.5670(15) 0.7787(4) 0.21(3) Uiso 1 1 d DU
C7E C 0.6184(10) 0.3827(11) 0.8987(4) 0.27(2) Uiso 1 1 d DU
C8E C 0.4725(12) 0.4605(11) 0.8892(4) 0.40(3) Uiso 1 1 d DU
C9E C 0.4787(19) 0.4590(18) 0.9049(4) 0.32(5) Uiso 1 1 d DU
C10E C 0.4292(12) 0.445(2) 0.8860(4) 0.38(5) Uiso 1 1 d DU
C11E C 0.4976(17) 0.5034(11) 0.8841(4) 0.34(4) Uiso 1 1 d DU
C12E C 0.5026(12) 0.4054(15) 0.8405(3) 0.40(3) Uiso 1 1 d DU
C13E C 0.5445(13) 0.3678(14) 0.8880(7) 0.34(3) Uiso 1 1 d DU
C14E C 0.5881(14) 0.3961(15) 0.8908(5) 0.320 Uiso 1 1 d DU
C1F C 0.4930(18) 0.4526(15) 0.8070(4) 0.48(3) Uiso 1 1 d DU
C2F C 0.513(2) 0.464(2) 0.7907(5) 0.43(3) Uiso 1 1 d DU
C3F C 0.5422(17) 0.448(2) 0.7870(6) 0.43(3) Uiso 1 1 d DU
C4F C 0.520(2) 0.4017(19) 0.7908(5) 0.42(4) Uiso 1 1 d DU
C5F C 0.508(2) 0.3893(19) 0.8074(5) 0.43(3) Uiso 1 1 d DU
C6F C 0.4821(14) 0.4136(12) 0.8139(3) 0.44(3) Uiso 1 1 d DU
Cl1 Cl 0.6393(8) 0.8091(9) 0.6458(2) 0.413(18) Uiso 1 1 d D
Cl2 Cl 0.3864(7) 0.3965(8) 0.8376(3) 0.45(2) Uiso 1 1 d D
Mn1 Mn 0.6798(6) 0.8280(7) 0.6686(2) 0.427 Uiso 1 1 d D
Mn2 Mn 0.4593(7) 0.4566(7) 0.8365(2) 0.454 Uiso 1 1 d D
N1C N 0.7227(10) 0.8061(12) 0.6664(5) 0.44(3) Uiso 1 1 d DU
N2C N 0.6449(11) 0.7692(10) 0.6781(5) 0.456 Uiso 1 1 d DU
N1F N 0.4740(15) 0.4729(14) 0.8143(3) 0.52(3) Uiso 1 1 d DU
N2F N 0.4821(14) 0.4169(14) 0.8304(3) 0.443 Uiso 1 1 d DU
O1A O 0.9318(13) 0.9434(11) 0.6048(5) 0.172 Uiso 1 1 d DU
O2A O 0.9082(17) 0.9922(15) 0.5909(5) 0.29(3) Uiso 1 1 d DU
O3A O 0.7227(9) 0.8863(9) 0.6632(4) 0.44(4) Uiso 1 1 d DU
O1B O 0.4124(16) 0.6802(14) 0.7348(5) 0.24(3) Uiso 1 1 d DU
O2B O 0.4005(12) 0.7341(13) 0.7232(4) 0.130(19) Uiso 1 1 d DU
O3B O 0.6495(11) 0.8520(10) 0.6781(3) 0.416 Uiso 1 1 d DU
O1D O 0.3803(13) 0.6043(13) 0.7544(4) 0.136(19) Uiso 1 1 d DU
O2D O 0.3542(12) 0.6219(12) 0.7769(4) 0.145(19) Uiso 1 1 d DU
O3D O 0.4348(11) 0.4944(9) 0.8390(4) 0.416 Uiso 1 1 d DU
O1E O 0.6188(15) 0.3483(14) 0.8920(5) 0.26(2) Uiso 1 1 d DU
O2E O 0.6387(13) 0.4091(16) 0.9108(5) 0.27(3) Uiso 1 1 d DU
O3E O 0.4679(10) 0.4541(11) 0.8576(3) 0.43(3) Uiso 1 1 d DU
Zn1 Zn 0.9731(5) 0.9426(4) 0.58973(12) 0.149(5) Uiso 1 1 d .
Zn2 Zn 0.3648(5) 0.6402(5) 0.74294(11) 0.144(5) Uiso 1 1 d .
Zn3 Zn 1.0000 1.0000 0.5603(2) 0.176(11) Uiso 1 3 d SU
Zn4 Zn 0.3333 0.6667 0.7720(2) 0.158(10) Uiso 1 3 d SU
O1 O 1.0000 1.0000 0.5763(11) 0.152 Uiso 1 3 d SU
O2 O 0.3333 0.6667 0.7543(10) 0.105 Uiso 1 3 d SU

loop_
_atom_type_symbol
_atom_type_description
_atom_type_scat_dispersion_real
_atom_type_scat_dispersion_imag
_atom_type_scat_source
C C 0.0181 0.0091 'International Tables Vol C Tables 4.2.6.8 and 6.1.1.4'
Cl Cl 0.3639 0.7018 'International Tables Vol C Tables 4.2.6.8 and 6.1.1.4'
Mn Mn -0.5299 2.8052 'International Tables Vol C Tables 4.2.6.8 and 6.1.1.4'
N N 0.0311 0.0180 'International Tables Vol C Tables 4.2.6.8 and 6.1.1.4'
O O 0.0492 0.0322 'International Tables Vol C Tables 4.2.6.8 and 6.1.1.4'
Zn Zn -1.5491 0.6778 'International Tables Vol C Tables 4.2.6.8 and 6.1.1.4'

loop_
_geom_angle_atom_site_label_1
_geom_angle_atom_site_label_2
_geom_angle_atom_site_label_3
_geom_angle
_geom_angle_site_symmetry_1
_geom_angle_site_symmetry_3
C2A C1A C6A 120.0 . .
C2A C1A C13A 124.3(18) . .
C6A C1A C13A 115.7(19) . .
C3A C2A C1A 120.0 . .
C2A C3A C4A 120.0 . .
C2A C3A C12A 113.6(18) . .
C4A C3A C12A 126.4(18) . .
C5A C4A C3A 120.0 . .
C5A C4A O3A 115.8(18) . .
C3A C4A O3A 124.2(18) . .
C4A C5A C6A 120.0 . .
C4A C5A C8A 121.2(17) . .
C6A C5A C8A 118.8(17) . .
C5A C6A C1A 120.00(5) . .
O2A C7A O1A 140(4) . .
O2A C7A C14A 110(3) . .
O1A C7A C14A 110(3) . .
O2A C7A Zn1 50(2) . 3_675
O1A C7A Zn1 94(2) . 3_675
C14A C7A Zn1 147.2(19) . 3_675
C2B C1B C6B 120.0 . .
C2B C1B C13B 118.1(14) . .
C6B C1B C13B 121.9(14) . .
C1B C2B C3B 120.0 . .
C4B C3B C2B 120.0 . .
C4B C3B C12B 130.3(17) . .
C2B C3B C12B 109.6(17) . .
C3B C4B C5B 120.0 . .
C3B C4B O3B 121.9(17) . .
C5B C4B O3B 118.1(17) . .
C4B C5B C6B 120.0 . .
C4B C5B C8B 122.7(17) . .
C6B C5B C8B 117.2(17) . .
C5B C6B C1B 120.0 . .
C9A C8A C11A 110(3) . .
C9A C8A C10A 109(3) . .
C11A C8A C10A 111(3) . .
C9A C8A C5A 113(3) . .
C11A C8A C5A 109(3) . .
C10A C8A C5A 106(2) . .
C2D C1D C6D 120.0 . .
C2D C1D C13D 117.3(16) . .
C6D C1D C13D 122.7(16) . .
C1D C2D C3D 120.0 . .
C4D C3D C2D 120.0 . .
C4D C3D C12D 124.6(17) . .
C2D C3D C12D 115.4(18) . .
C5D C4D C3D 120.0 . .
C5D C4D O3D 117.4(17) . .
C3D C4D O3D 122.6(17) . .
C4D C5D C6D 120.0 . .
C4D C5D C8D 117.1(16) . .
C6D C5D C8D 122.9(16) . .
C5D C6D C1D 120.0 . .
C2E C1E C6E 120.0 . .
C2E C1E C13E 118(2) . .
C6E C1E C13E 122(2) . .
C1E C2E C3E 120.0 . .
C4E C3E C2E 120.0 . .
C4E C3E C12E 127.1(18) . .
C2E C3E C12E 112.9(18) . .
C5E C4E C3E 120.0 . .
C5E C4E O3E 117.1(17) . .
C3E C4E O3E 122.9(17) . .
C4E C5E C6E 120.0 . .
C4E C5E C8E 118.7(16) . .
C6E C5E C8E 121.3(16) . .
C5E C6E C1E 120.0 . .
N1C C12A C3A 126(2) . .
C14A C13A C1A 114(2) . .
C13A C14A C7A 114(2) . .
O2B C7B O1B 124(3) . .
O2B C7B C14B 118(3) . .
O1B C7B C14B 119(3) . .
C9B C8B C11B 114(3) . .
C9B C8B C10B 108(3) . .
C11B C8B C10B 105(3) . .
C9B C8B C5B 114(3) . .
C11B C8B C5B 110(3) . .
C10B C8B C5B 105(2) . .
N2C C12B C3B 121(2) . .
C14B C13B C1B 150(3) . .
C13B C14B C7B 120(3) . .
N1C C1C C6C 110.6(19) . .
N1C C1C C2C 121(2) . .
C6C C1C C2C 114(3) . .
C3C C2C C1C 117(2) . .
C4C C3C C2C 116(2) . .
C3C C4C C5C 123(2) . .
C4C C5C C6C 110(2) . .
C1C C6C N2C 112(2) . .
C1C C6C C5C 111(2) . .
N2C C6C C5C 111(2) . .
O1D C7D O2D 126(3) . .
O1D C7D C14D 118(3) . .
O2D C7D C14D 117(2) . .
C9D C8D C10D 108(3) . .
C9D C8D C11D 113(3) . .
C10D C8D C11D 106(3) . .
C9D C8D C5D 112(2) . .
C10D C8D C5D 112(3) . .
C11D C8D C5D 106(2) . .
N1F C12D C3D 130(2) . .
C14D C13D C1D 130(2) . .
C13D C14D C7D 114(2) . .
O1E C7E O2E 136(4) . .
O1E C7E C14E 114(3) . .
O2E C7E C14E 110(3) . .
O1E C7E Zn1 87(2) . 9_565
O2E C7E Zn1 54(2) . 9_565
C14E C7E Zn1 144.9(16) . 9_565
C10E C8E C9E 110(3) . .
C10E C8E C11E 110(3) . .
C9E C8E C11E 109(3) . .
C10E C8E C5E 111(2) . .
C9E C8E C5E 110(3) . .
C11E C8E C5E 106(2) . .
N2F C12E C3E 126(2) . .
C14E C13E C1E 111(2) . .
C13E C14E C7E 124(3) . .
N1F C1F C6F 111.5(18) . .
N1F C1F C2F 124.3(19) . .
C6F C1F C2F 122(2) . .
C3F C2F C1F 115(2) . .
C4F C3F C2F 108(3) . .
C3F C4F C5F 118(3) . .
C4F C5F C6F 110(2) . .
C1F C6F N2F 111(2) . .
C1F C6F C5F 115(2) . .
N2F C6F C5F 114(2) . .
O3B Mn1 O3A 86.8(15) . .
O3B Mn1 N2C 95.4(13) . .
O3A Mn1 N2C 166.6(19) . .
O3B Mn1 N1C 158(2) . .
O3A Mn1 N1C 92.8(13) . .
N2C Mn1 N1C 80.3(8) . .
O3B Mn1 Cl1 95.4(12) . .
O3A Mn1 Cl1 98.4(12) . .
N2C Mn1 Cl1 94.6(15) . .
N1C Mn1 Cl1 106.3(16) . .
O3E Mn2 O3D 93.5(15) . .
O3E Mn2 N2F 95.3(13) . .
O3D Mn2 N2F 171.1(14) . .
O3E Mn2 N1F 159(2) . .
O3D Mn2 N1F 92.8(13) . .
N2F Mn2 N1F 79.3(9) . .
O3E Mn2 Cl2 92.8(12) . .
O3D Mn2 Cl2 87.3(12) . .
N2F Mn2 Cl2 91.2(14) . .
N1F Mn2 Cl2 107.7(17) . .
C12A N1C C1C 124.2(19) . .
C12A N1C Mn1 122.2(15) . .
C1C N1C Mn1 113.6(14) . .
C12B N2C C6C 127(2) . .
C12B N2C Mn1 122.4(15) . .
C6C N2C Mn1 109.3(13) . .
C12D N1F C1F 124(2) . .
C12D N1F Mn2 120.9(16) . .
C1F N1F Mn2 114.5(14) . .
C12E N2F C6F 127.3(19) . .
C12E N2F Mn2 121.3(19) . .
C6F N2F Mn2 109.6(13) . .
C7A O1A Zn1 120(3) . .
C7A O2A Zn1 96(3) . 3_675
C4A O3A Mn1 124.0(19) . .
C7B O1B Zn2 137(4) . .
C7B O2B Zn2 102(2) . 2_665
C4B O3B Mn1 126(2) . .
C7D O1D Zn2 116(3) . .
C7D O2D Zn4 138(3) . .
C4D O3D Mn2 127.7(19) . .
C7E O1E Zn3 126(3) . 7_445
C7E O2E Zn1 92(3) . 9_565
C4E O3E Mn2 126.3(19) . .
O2A Zn1 O1A 130(2) 2_765 .
O2A Zn1 O2E 97.5(19) 2_765 14_654
O1A Zn1 O2E 91.1(18) . 14_654
O2A Zn1 O1 114.6(17) 2_765 .
O1A Zn1 O1 109(2) . .
O2E Zn1 O1 107(2) 14_654 .
O2A Zn1 C7A 33.7(10) 2_765 2_765
O1A Zn1 C7A 115.0(16) . 2_765
O2E Zn1 C7A 130.9(18) 14_654 2_765
O1 Zn1 C7A 102.5(13) . 2_765
O2A Zn1 C7E 81.8(16) 2_765 14_654
O1A Zn1 C7E 123.6(16) . 14_654
O2E Zn1 C7E 33.5(8) 14_654 14_654
O1 Zn1 C7E 87(2) . 14_654
C7A Zn1 C7E 113.0(13) 2_765 14_654
O2A Zn1 Zn1 147.5(16) 2_765 3_675
O1A Zn1 Zn1 66.0(12) . 3_675
O2E Zn1 Zn1 111.3(15) 14_654 3_675
O1 Zn1 Zn1 43.7(16) . 3_675
C7A Zn1 Zn1 117.2(11) 2_765 3_675
C7E Zn1 Zn1 114.2(9) 14_654 3_675
O2A Zn1 Zn1 87.7(16) 2_765 2_765
O1A Zn1 Zn1 109.9(11) . 2_765
O2E Zn1 Zn1 147.6(13) 14_654 2_765
O1 Zn1 Zn1 43.7(16) . 2_765
C7A Zn1 Zn1 62.5(10) 2_765 2_765
C7E Zn1 Zn1 117.4(11) 14_654 2_765
Zn1 Zn1 Zn1 60.000(5) 3_675 2_765
O2A Zn1 Zn3 107.9(16) 2_765 .
O1A Zn1 Zn3 121.6(13) . .
O2E Zn1 Zn3 87.6(13) 14_654 .
O1 Zn1 Zn3 22(2) . .
C7A Zn1 Zn3 108.9(8) 2_765 .
C7E Zn1 Zn3 64.8(9) 14_654 .
Zn1 Zn1 Zn3 60.5(3) 3_675 .
Zn1 Zn1 Zn3 60.5(3) 2_765 .
O1B Zn2 O1D 106(2) . .
O1B Zn2 O2 111.0(19) . .
O1D Zn2 O2 118(2) . .
O1B Zn2 O2B 100.8(18) . 3_565
O1D Zn2 O2B 100.9(17) . 3_565
O2 Zn2 O2B 119(2) . 3_565
O1B Zn2 Zn4 116.1(16) . .
O1D Zn2 Zn4 92.7(11) . .
O2 Zn2 Zn4 26(2) . .
O2B Zn2 Zn4 135.4(11) 3_565 .
O1B Zn2 Zn2 73.2(18) . 2_665
O1D Zn2 Zn2 145.8(13) . 2_665
O2 Zn2 Zn2 40.8(14) . 2_665
O2B Zn2 Zn2 113.0(10) 3_565 2_665
Zn4 Zn2 Zn2 60.1(3) . 2_665
O1B Zn2 Zn2 127.2(18) . 3_565
O1D Zn2 Zn2 126.5(15) . 3_565
O2 Zn2 Zn2 40.8(14) . 3_565
O2B Zn2 Zn2 78.1(11) 3_565 3_565
Zn4 Zn2 Zn2 60.1(3) . 3_565
Zn2 Zn2 Zn2 60.000(6) 2_665 3_565
O1 Zn3 O1E 93.9(15) . 13_554
O1 Zn3 O1E 93.9(15) . 15_664
O1E Zn3 O1E 119.5(4) 13_554 15_664
O1 Zn3 O1E 93.9(15) . 14_654
O1E Zn3 O1E 119.5(4) 13_554 14_654
O1E Zn3 O1E 119.5(4) 15_664 14_654
O1 Zn3 Zn1 34.6(3) . 3_675
O1E Zn3 Zn1 60.6(14) 13_554 3_675
O1E Zn3 Zn1 101.8(15) 15_664 3_675
O1E Zn3 Zn1 117.1(15) 14_654 3_675
O1 Zn3 Zn1 34.6(3) . 2_765
O1E Zn3 Zn1 117.1(15) 13_554 2_765
O1E Zn3 Zn1 60.5(14) 15_664 2_765
O1E Zn3 Zn1 101.8(15) 14_654 2_765
Zn1 Zn3 Zn1 58.9(5) 3_675 2_765
O1 Zn3 Zn1 34.6(3) . .
O1E Zn3 Zn1 101.8(15) 13_554 .
O1E Zn3 Zn1 117.1(15) 15_664 .
O1E Zn3 Zn1 60.6(14) 14_654 .
Zn1 Zn3 Zn1 58.9(5) 3_675 .
Zn1 Zn3 Zn1 58.9(5) 2_765 .
O2 Zn4 O2D 101.6(12) . 3_565
O2 Zn4 O2D 101.6(12) . 2_665
O2D Zn4 O2D 116.0(8) 3_565 2_665
O2 Zn4 O2D 101.6(12) . .
O2D Zn4 O2D 116.0(8) 3_565 .
O2D Zn4 O2D 116.0(8) 2_665 .
O2 Zn4 Zn2 35.2(3) . 3_565
O2D Zn4 Zn2 67.6(10) 3_565 3_565
O2D Zn4 Zn2 124.2(12) 2_665 3_565
O2D Zn4 Zn2 108.3(12) . 3_565
O2 Zn4 Zn2 35.2(4) . 2_665
O2D Zn4 Zn2 108.3(12) 3_565 2_665
O2D Zn4 Zn2 67.6(10) 2_665 2_665
O2D Zn4 Zn2 124.2(12) . 2_665
Zn2 Zn4 Zn2 59.9(6) 3_565 2_665
O2 Zn4 Zn2 35.2(3) . .
O2D Zn4 Zn2 124.2(12) 3_565 .
O2D Zn4 Zn2 108.3(12) 2_665 .
O2D Zn4 Zn2 67.6(10) . .
Zn2 Zn4 Zn2 59.9(6) 3_565 .
Zn2 Zn4 Zn2 59.9(6) 2_665 .
Zn3 O1 Zn1 123(2) . 3_675
Zn3 O1 Zn1 123(2) . 2_765
Zn1 O1 Zn1 93(3) 3_675 2_765
Zn3 O1 Zn1 123(2) . .
Zn1 O1 Zn1 93(3) 3_675 .
Zn1 O1 Zn1 93(3) 2_765 .
Zn4 O2 Zn2 119(2) . 2_665
Zn4 O2 Zn2 119(2) . 3_565
Zn2 O2 Zn2 98(3) 2_665 3_565
Zn4 O2 Zn2 119(2) . .
Zn2 O2 Zn2 98(3) 2_665 .
Zn2 O2 Zn2 98(3) 3_565 .

loop_
_geom_bond_atom_site_label_1
_geom_bond_atom_site_label_2
_geom_bond_distance
_geom_bond_site_symmetry_2
C1A C2A 1.3900 .
C1A C6A 1.3900 .
C1A C13A 1.528(17) .
C2A C3A 1.3900 .
C3A C4A 1.3900 .
C3A C12A 1.410(17) .
C4A C5A 1.3900 .
C4A O3A 1.410(17) .
C5A C6A 1.3900 .
C5A C8A 1.558(17) .
C7A O2A 1.39(2) .
C7A O1A 1.382(19) .
C7A C14A 1.58(2) .
C7A Zn1 2.48(4) 3_675
C1B C2B 1.3900 .
C1B C6B 1.3900 .
C1B C13B 1.509(17) .
C2B C3B 1.3900 .
C3B C4B 1.3900 .
C3B C12B 1.419(17) .
C4B C5B 1.3900 .
C4B O3B 1.411(17) .
C5B C6B 1.3900 .
C5B C8B 1.566(17) .
C8A C9A 1.399(19) .
C8A C11A 1.40(2) .
C8A C10A 1.399(19) .
C1D C2D 1.3900 .
C1D C6D 1.3900 .
C1D C13D 1.524(17) .
C2D C3D 1.3900 .
C3D C4D 1.3900 .
C3D C12D 1.419(17) .
C4D C5D 1.3900 .
C4D O3D 1.403(17) .
C5D C6D 1.3900 .
C5D C8D 1.551(17) .
C1E C2E 1.3900 .
C1E C6E 1.3900 .
C1E C13E 1.539(17) .
C2E C3E 1.3900 .
C3E C4E 1.3900 .
C3E C12E 1.419(17) .
C4E C5E 1.3900 .
C4E O3E 1.403(17) .
C5E C6E 1.3900 .
C5E C8E 1.555(17) .
C12A N1C 1.354(18) .
C13A C14A 1.42(2) .
C7B O2B 1.36(2) .
C7B O1B 1.37(2) .
C7B C14B 1.57(2) .
C8B C9B 1.393(19) .
C8B C11B 1.409(19) .
C8B C10B 1.42(2) .
C12B N2C 1.365(18) .
C13B C14B 1.358(19) .
C1C N1C 1.370(17) .
C1C C6C 1.41(2) .
C1C C2C 1.574(19) .
C2C C3C 1.456(19) .
C3C C4C 1.44(2) .
C4C C5C 1.515(19) .
C5C C6C 1.68(2) .
C6C N2C 1.468(18) .
C7D O1D 1.349(19) .
C7D O2D 1.355(19) .
C7D C14D 1.567(19) .
C8D C9D 1.39(2) .
C8D C10D 1.403(19) .
C8D C11D 1.41(2) .
C12D N1F 1.362(18) .
C13D C14D 1.39(2) .
C7E O1E 1.37(2) .
C7E O2E 1.37(2) .
C7E C14E 1.553(19) .
C7E Zn1 2.48(4) 9_565
C8E C10E 1.392(19) .
C8E C9E 1.401(19) .
C8E C11E 1.41(2) .
C12E N2F 1.340(18) .
C13E C14E 1.40(2) .
C1F N1F 1.377(17) .
C1F C6F 1.390(19) .
C1F C2F 1.561(17) .
C2F C3F 1.48(2) .
C3F C4F 1.47(2) .
C4F C5F 1.52(2) .
C5F C6F 1.657(19) .
C6F N2F 1.453(18) .
Cl1 Mn1 2.367(16) .
Cl2 Mn2 2.419(18) .
Mn1 O3B 1.887(18) .
Mn1 O3A 1.932(19) .
Mn1 N2C 2.022(18) .
Mn1 N1C 2.056(18) .
Mn2 O3E 1.889(18) .
Mn2 O3D 1.963(18) .
Mn2 N2F 2.033(18) .
Mn2 N1F 2.031(18) .
O1A Zn1 2.00(4) .
O2A Zn1 1.91(5) 3_675
O1B Zn2 1.74(4) .
O2B Zn2 2.18(4) 2_665
O1D Zn2 1.92(3) .
O2D Zn4 2.13(3) .
O1E Zn3 2.05(4) 7_445
O2E Zn1 2.02(5) 9_565
Zn1 O2A 1.91(5) 2_765
Zn1 O2E 2.02(5) 14_654
Zn1 O1 2.14(5) .
Zn1 C7A 2.48(4) 2_765
Zn1 C7E 2.48(4) 14_654
Zn1 Zn1 3.09(2) 3_675
Zn1 Zn1 3.09(2) 2_765
Zn1 Zn3 3.139(19) .
Zn2 O2 2.06(4) .
Zn2 O2B 2.18(4) 3_565
Zn2 Zn4 3.124(18) .
Zn2 Zn2 3.12(2) 2_665
Zn2 Zn2 3.12(2) 3_565
Zn3 O1 1.41(9) .
Zn3 O1E 2.05(4) 13_554
Zn3 O1E 2.05(4) 15_664
Zn3 O1E 2.05(4) 14_654
Zn3 Zn1 3.139(19) 3_675
Zn3 Zn1 3.139(19) 2_765
Zn4 O2 1.55(7) .
Zn4 O2D 2.13(3) 3_565
Zn4 O2D 2.13(4) 2_665
Zn4 Zn2 3.124(18) 3_565
Zn4 Zn2 3.124(18) 2_665
O1 Zn1 2.14(5) 3_675
O1 Zn1 2.14(5) 2_765
O2 Zn2 2.06(4) 2_665
O2 Zn2 2.06(4) 3_565
